data_7243838
loop_
_publ_author_name
'Haneda, Tsuyoshi'
'Matsuno, Shinya'
'Yamamoto, Hisanao'
'Ohtsu, Hiroyoshi'
'Kawano, Masaki'

_publ_section_title
;
 Latency control of chemical reactions in polymerization of epoxy resins
 using a hydrogen bonding network
;
_journal_issue 44
_journal_name_full CrystEngComm
_journal_page_first 7717
_journal_page_last 7719
_journal_paper_doi 10.1039/D1CE01163D
_journal_volume 23
_journal_year 2021
_chemical_formula_moiety 'C16 H36 P, C6 H9 O4'
_chemical_formula_sum 'C22 H45 O4 P'
_chemical_formula_weight 404.55
_space_group_crystal_system monoclinic
_space_group_IT_number 15
_space_group_name_Hall '-C 2yc'
_space_group_name_H-M_alt 'C 1 2/c 1'
_atom_sites_solution_hydrogens mixed
_atom_sites_solution_primary dual
_audit_creation_date 2021-06-23
_audit_creation_method
;
Olex2 1.3
(compiled 2020.11.12 svn.r5f609507 for OlexSys, GUI svn.r6272)
;
_audit_update_record
;
2021-06-28 deposited with the CCDC.	2021-10-14 downloaded from the CCDC.
;
_cell_angle_alpha 90
_cell_angle_beta 91.560(3)
_cell_angle_gamma 90
_cell_formula_units_Z 4
_cell_length_a 9.3115(3)
_cell_length_b 13.0344(4)
_cell_length_c 19.6397(7)
_cell_measurement_reflns_used 7896
_cell_measurement_temperature 123
_cell_measurement_theta_max 30.8450
_cell_measurement_theta_min 2.6620
_cell_volume 2382.78(14)
_computing_cell_refinement 'CrysAlisPro 1.171.40.67a (Rigaku OD, 2019)'
_computing_data_collection 'CrysAlisPro 1.171.40.67a (Rigaku OD, 2019)'
_computing_data_reduction 'CrysAlisPro 1.171.40.67a (Rigaku OD, 2019)'
_computing_molecular_graphics 'Olex2 1.3 (Dolomanov et al., 2009)'
_computing_publication_material 'Olex2 1.3 (Dolomanov et al., 2009)'
_computing_structure_refinement 'SHELXL 2018/3 (Sheldrick, 2015)'
_computing_structure_solution 'SHELXT 2018/2 (Sheldrick, 2018)'
_diffrn_ambient_temperature 123
_diffrn_detector 'Rigaku HyPix-6000 area detector'
_diffrn_detector_area_resol_mean 10.0
_diffrn_detector_type 'HPC area detector'
_diffrn_measured_fraction_theta_full 1.000
_diffrn_measured_fraction_theta_max 0.780
_diffrn_measurement_details
;
List of Runs (angles in degrees, time in seconds):

  # Type    Start    End  Width  t~exp~   \w     \q     \k     \f   Frames
#--------------------------------------------------------------------------
  1  \w    -68.00  18.00   0.50    3.32    --    4.43 -67.00  -7.00  172
  2  \w    -17.00  27.00   0.50    3.32    --   -6.23 -99.00 -30.00   88
  3  \w    -18.00  23.00   0.50    3.32    --   -6.23 -99.00-180.00   82
  4  \w     -7.00  68.00   0.50    3.32    --    4.43  67.00 126.00  150
;
_diffrn_measurement_device 'four-circle diffractometer'
_diffrn_measurement_device_type 'Rigaku XtaLAB Synergy-DW'
_diffrn_measurement_method '\w scans'
_diffrn_orient_matrix_type 'CrysAlisPro convention (1999,Acta A55,543-557)'
_diffrn_orient_matrix_UB_11 -0.0701487000
_diffrn_orient_matrix_UB_12 -0.0210319000
_diffrn_orient_matrix_UB_13 -0.0029471000
_diffrn_orient_matrix_UB_21 0.0179957000
_diffrn_orient_matrix_UB_22 -0.0361563000
_diffrn_orient_matrix_UB_23 0.0258339000
_diffrn_orient_matrix_UB_31 -0.0236625000
_diffrn_orient_matrix_UB_32 0.0347953000
_diffrn_orient_matrix_UB_33 0.0251000000
_diffrn_radiation_monochromator 'multi-layer mirror optics'
_diffrn_radiation_probe x-ray
_diffrn_radiation_type 'Mo K\a'
_diffrn_radiation_wavelength 0.71073
_diffrn_reflns_av_R_equivalents 0.0190
_diffrn_reflns_av_unetI/netI 0.0196
_diffrn_reflns_Laue_measured_fraction_full 1.000
_diffrn_reflns_Laue_measured_fraction_max 0.780
_diffrn_reflns_limit_h_max 12
_diffrn_reflns_limit_h_min -11
_diffrn_reflns_limit_k_max 16
_diffrn_reflns_limit_k_min -18
_diffrn_reflns_limit_l_max 24
_diffrn_reflns_limit_l_min -24
_diffrn_reflns_number 10259
_diffrn_reflns_point_group_measured_fraction_full 1.000
_diffrn_reflns_point_group_measured_fraction_max 0.780
_diffrn_reflns_theta_full 25.242
_diffrn_reflns_theta_max 30.928
_diffrn_reflns_theta_min 2.689
_diffrn_source 'rotating anode X-ray generator'
_diffrn_source_type PhotonJet-DW
_exptl_absorpt_coefficient_mu 0.138
_exptl_absorpt_correction_T_max 1.00000
_exptl_absorpt_correction_T_min 0.57851
_exptl_absorpt_correction_type multi-scan
_exptl_absorpt_process_details
;
CrysAlisPro 1.171.40.67a (Rigaku Oxford Diffraction, 2019)
Empirical absorption correction using spherical harmonics,
 implemented in SCALE3 ABSPACK scaling algorithm.
;
_exptl_crystal_colour colourless
_exptl_crystal_colour_primary colourless
_exptl_crystal_density_diffrn 1.128
_exptl_crystal_description block
_exptl_crystal_F_000 896
_exptl_crystal_size_max 0.291
_exptl_crystal_size_mid 0.126
_exptl_crystal_size_min 0.089
_refine_diff_density_max 0.364
_refine_diff_density_min -0.251
_refine_diff_density_rms 0.041
_refine_ls_extinction_method none
_refine_ls_goodness_of_fit_ref 1.054
_refine_ls_hydrogen_treatment mixed
_refine_ls_matrix_type full
_refine_ls_number_parameters 129
_refine_ls_number_reflns 2953
_refine_ls_number_restraints 0
_refine_ls_restrained_S_all 1.054
_refine_ls_R_factor_all 0.0363
_refine_ls_R_factor_gt 0.0322
_refine_ls_shift/su_max 0.000
_refine_ls_shift/su_mean 0.000
_refine_ls_structure_factor_coef Fsqd
_refine_ls_weighting_details 'w=1/[\s^2^(Fo^2^)+(0.0400P)^2^+1.4477P] where P=(Fo^2^+2Fc^2^)/3'
_refine_ls_weighting_scheme calc
_refine_ls_wR_factor_gt 0.0841
_refine_ls_wR_factor_ref 0.0864
_reflns_Friedel_coverage 0.000
_reflns_number_gt 2644
_reflns_number_total 2953
_reflns_threshold_expression 'I > 2\s(I)'
_cod_data_source_file d1ce01163d2.cif
_cod_data_source_block haneda_ad_auto
_cod_depositor_comments 'Adding full bibliography for 7243835--7243841.cif.'
_cod_database_code 7243838
_shelx_shelxl_version_number 2018/3
_chemical_oxdiff_formula 'P C22 H44 O4'
_shelx_space_group_comment
;
The symmetry employed for this shelxl refinement is uniquely defined
by the following loop, which should always be used as a source of
symmetry information in preference to the above space-group names.
They are only intended as comments.
;
_reflns_odcompleteness_completeness 99.92
_reflns_odcompleteness_iscentric 1
_reflns_odcompleteness_theta 26.32
_olex2_refinement_description
;
1. Fixed Uiso
 At 1.2 times of:
  All C(H,H) groups
 At 1.5 times of:
  All C(H,H,H) groups
2. Others
 Fixed Sof: H2(0.5)
3.a Secondary CH2 refined with riding coordinates:
 C3(H3A,H3B), C5(H5A,H5B), C9(H9A,H9B), C2(H2A,H2B), C1(H1A,H1B), C10(H10A,
 H10B), C6(H6A,H6B), C7(H7A,H7B)
3.b Idealised Me refined as rotating group:
 C4(H4A,H4B,H4C), C8(H8A,H8B,H8C)
;
_olex2_submission_special_instructions 'No special instructions were received'
_oxdiff_exptl_absorpt_empirical_details
;
Empirical correction (ABSPACK) includes:
- Absorption correction using spherical harmonics
- Frame scaling
;
_oxdiff_exptl_absorpt_empirical_full_max 1.455
_oxdiff_exptl_absorpt_empirical_full_min 0.565

loop_
_space_group_symop_operation_xyz
'x, y, z'
'-x, y, -z+1/2'
'x+1/2, y+1/2, z'
'-x+1/2, y+1/2, -z+1/2'
'-x, -y, -z'
'x, -y, z-1/2'
'-x+1/2, -y+1/2, -z'
'x+1/2, -y+1/2, z-1/2'

loop_
_atom_site_label
_atom_site_type_symbol
_atom_site_fract_x
_atom_site_fract_y
_atom_site_fract_z
_atom_site_U_iso_or_equiv
_atom_site_adp_type
_atom_site_occupancy
_atom_site_site_symmetry_order
_atom_site_calc_flag
_atom_site_refinement_flags_posn
_atom_site_refinement_flags_adp
_atom_site_refinement_flags_occupancy
_atom_site_disorder_assembly
_atom_site_disorder_group
P1 P 0.500000 0.45535(3) 0.750000 0.01520(10) Uani 1 2 d S T P . .
O2 O 0.99753(8) 0.26969(6) 0.68682(4) 0.02050(17) Uani 1 1 d . . . . .
O1 O 0.75950(8) 0.24197(5) 0.68281(4) 0.02102(17) Uani 1 1 d . . . . .
C11 C 0.87482(11) 0.25562(7) 0.65536(5) 0.01633(19) Uani 1 1 d . . . . .
C3 C 0.87658(11) 0.57962(8) 0.67438(5) 0.0197(2) Uani 1 1 d . . . . .
H3A H 0.831249 0.630799 0.643367 0.024 Uiso 1 1 calc R U . . .
H3B H 0.902331 0.614778 0.717698 0.024 Uiso 1 1 calc R U . . .
C5 C 0.43157(11) 0.37348(7) 0.68320(5) 0.0179(2) Uani 1 1 d . . . . .
H5A H 0.506487 0.322952 0.671686 0.022 Uiso 1 1 calc R U . . .
H5B H 0.347967 0.335026 0.699997 0.022 Uiso 1 1 calc R U . . .
C9 C 0.74192(11) 0.25212(8) 0.53859(5) 0.0205(2) Uani 1 1 d . . . . .
H9A H 0.685264 0.313666 0.550169 0.025 Uiso 1 1 calc R U . . .
H9B H 0.687592 0.191065 0.553263 0.025 Uiso 1 1 calc R U . . .
C2 C 0.76832(10) 0.49466(7) 0.68836(5) 0.0174(2) Uani 1 1 d . . . . .
H2A H 0.740438 0.459740 0.645232 0.021 Uiso 1 1 calc R U . . .
H2B H 0.812321 0.443206 0.719588 0.021 Uiso 1 1 calc R U . . .
C1 C 0.63593(10) 0.54092(7) 0.72035(5) 0.0183(2) Uani 1 1 d . . . . .
H1A H 0.590087 0.587586 0.686450 0.022 Uiso 1 1 calc R U . . .
H1B H 0.668918 0.583659 0.759404 0.022 Uiso 1 1 calc R U . . .
C10 C 0.88490(11) 0.25562(8) 0.57773(5) 0.0215(2) Uani 1 1 d . . . . .
H10A H 0.937137 0.318089 0.563944 0.026 Uiso 1 1 calc R U . . .
H10B H 0.942821 0.195666 0.564184 0.026 Uiso 1 1 calc R U . . .
C6 C 0.38570(11) 0.43193(8) 0.61857(5) 0.0217(2) Uani 1 1 d . . . . .
H6A H 0.319578 0.488091 0.630733 0.026 Uiso 1 1 calc R U . . .
H6B H 0.471463 0.463125 0.598220 0.026 Uiso 1 1 calc R U . . .
C4 C 1.01267(12) 0.53935(9) 0.64267(6) 0.0270(2) Uani 1 1 d . . . . .
H4A H 0.990126 0.514386 0.596539 0.040 Uiso 1 1 calc R U . . .
H4B H 1.051974 0.483004 0.670459 0.040 Uiso 1 1 calc R U . . .
H4C H 1.083624 0.594716 0.640570 0.040 Uiso 1 1 calc R U . . .
C7 C 0.31157(14) 0.36249(9) 0.56640(6) 0.0299(3) Uani 1 1 d . . . . .
H7A H 0.225617 0.331474 0.586678 0.036 Uiso 1 1 calc R U . . .
H7B H 0.377576 0.306210 0.554320 0.036 Uiso 1 1 calc R U . . .
C8 C 0.26656(17) 0.42061(12) 0.50220(7) 0.0441(3) Uani 1 1 d . . . . .
H8A H 0.214951 0.374197 0.470828 0.066 Uiso 1 1 calc R U . . .
H8B H 0.352077 0.447359 0.480241 0.066 Uiso 1 1 calc R U . . .
H8C H 0.203623 0.477737 0.514144 0.066 Uiso 1 1 calc R U . . .
H2 H 0.992(4) 0.272(2) 0.7270(13) 0.031(8) Uiso 0.5 1 d . . P . .

loop_
_atom_site_aniso_label
_atom_site_aniso_U_11
_atom_site_aniso_U_22
_atom_site_aniso_U_33
_atom_site_aniso_U_23
_atom_site_aniso_U_13
_atom_site_aniso_U_12
P1 0.01567(18) 0.01460(17) 0.01523(17) 0.000 -0.00131(12) 0.000
O2 0.0219(4) 0.0260(4) 0.0132(4) 0.0002(3) -0.0064(3) 0.0016(3)
O1 0.0240(4) 0.0242(4) 0.0147(3) 0.0026(3) -0.0020(3) -0.0027(3)
C11 0.0233(5) 0.0129(4) 0.0125(4) 0.0008(3) -0.0047(4) 0.0018(3)
C3 0.0205(5) 0.0207(5) 0.0176(5) 0.0015(3) -0.0017(4) -0.0042(4)
C5 0.0188(5) 0.0181(4) 0.0169(4) -0.0013(3) -0.0021(4) -0.0021(3)
C9 0.0222(5) 0.0276(5) 0.0113(5) 0.0013(4) -0.0039(4) -0.0028(4)
C2 0.0175(5) 0.0168(4) 0.0179(4) -0.0004(3) -0.0010(4) -0.0010(3)
C1 0.0185(5) 0.0150(4) 0.0213(5) -0.0006(3) -0.0001(4) -0.0017(3)
C10 0.0219(5) 0.0303(5) 0.0122(5) 0.0000(4) -0.0035(4) -0.0001(4)
C6 0.0213(5) 0.0258(5) 0.0178(5) 0.0018(4) -0.0031(4) -0.0018(4)
C4 0.0212(5) 0.0314(6) 0.0284(6) 0.0027(4) 0.0030(4) -0.0046(4)
C7 0.0336(6) 0.0354(6) 0.0202(5) -0.0033(4) -0.0069(4) -0.0031(5)
C8 0.0560(9) 0.0547(9) 0.0209(6) -0.0015(5) -0.0139(6) 0.0019(7)

loop_
_atom_type_symbol
_atom_type_description
_atom_type_scat_dispersion_real
_atom_type_scat_dispersion_imag
_atom_type_scat_source
C C 0.0033 0.0016 'International Tables Vol C Tables 4.2.6.8 and 6.1.1.4'
H H 0.0000 0.0000 'International Tables Vol C Tables 4.2.6.8 and 6.1.1.4'
O O 0.0106 0.0060 'International Tables Vol C Tables 4.2.6.8 and 6.1.1.4'
P P 0.1023 0.0942 'International Tables Vol C Tables 4.2.6.8 and 6.1.1.4'

loop_
_exptl_crystal_face_index_h
_exptl_crystal_face_index_k
_exptl_crystal_face_index_l
_exptl_crystal_face_perp_dist
1 -16 12 0.0715
-13 -2 -2 0.0097
-4 4 26 0.1224
-1 16 -14 0.0470
8 -10 -17 0.0955
13 1 1 0.0710

loop_
_geom_angle_atom_site_label_1
_geom_angle_atom_site_label_2
_geom_angle_atom_site_label_3
_geom_angle
_geom_angle_site_symmetry_1
_geom_angle_site_symmetry_3
_geom_angle_publ_flag
C5 P1 C5 107.03(6) . 2_656 ?
C5 P1 C1 111.53(5) 2_656 . ?
C5 P1 C1 111.82(4) 2_656 2_656 ?
C5 P1 C1 111.81(4) . . ?
C5 P1 C1 111.53(5) . 2_656 ?
C1 P1 C1 103.21(6) . 2_656 ?
C11 O2 H2 114(2) . . ?
O2 C11 C10 113.42(9) . . ?
O1 C11 O2 125.53(9) . . ?
O1 C11 C10 121.05(9) . . ?
H3A C3 H3B 107.8 . . ?
C2 C3 H3A 109.1 . . ?
C2 C3 H3B 109.1 . . ?
C4 C3 H3A 109.1 . . ?
C4 C3 H3B 109.1 . . ?
C4 C3 C2 112.63(8) . . ?
P1 C5 H5A 108.9 . . ?
P1 C5 H5B 108.9 . . ?
H5A C5 H5B 107.7 . . ?
C6 C5 P1 113.31(7) . . ?
C6 C5 H5A 108.9 . . ?
C6 C5 H5B 108.9 . . ?
C9 C9 H9A 108.9 7_656 . ?
C9 C9 H9B 108.9 7_656 . ?
H9A C9 H9B 107.7 . . ?
C10 C9 C9 113.21(11) . 7_656 ?
C10 C9 H9A 108.9 . . ?
C10 C9 H9B 108.9 . . ?
C3 C2 H2A 109.8 . . ?
C3 C2 H2B 109.8 . . ?
H2A C2 H2B 108.2 . . ?
C1 C2 C3 109.43(8) . . ?
C1 C2 H2A 109.8 . . ?
C1 C2 H2B 109.8 . . ?
P1 C1 H1A 107.7 . . ?
P1 C1 H1B 107.7 . . ?
C2 C1 P1 118.25(7) . . ?
C2 C1 H1A 107.7 . . ?
C2 C1 H1B 107.7 . . ?
H1A C1 H1B 107.1 . . ?
C11 C10 H10A 108.5 . . ?
C11 C10 H10B 108.5 . . ?
C9 C10 C11 115.29(9) . . ?
C9 C10 H10A 108.5 . . ?
C9 C10 H10B 108.5 . . ?
H10A C10 H10B 107.5 . . ?
C5 C6 H6A 109.2 . . ?
C5 C6 H6B 109.2 . . ?
H6A C6 H6B 107.9 . . ?
C7 C6 C5 111.97(9) . . ?
C7 C6 H6A 109.2 . . ?
C7 C6 H6B 109.2 . . ?
C3 C4 H4A 109.5 . . ?
C3 C4 H4B 109.5 . . ?
C3 C4 H4C 109.5 . . ?
H4A C4 H4B 109.5 . . ?
H4A C4 H4C 109.5 . . ?
H4B C4 H4C 109.5 . . ?
C6 C7 H7A 109.2 . . ?
C6 C7 H7B 109.2 . . ?
C6 C7 C8 111.88(10) . . ?
H7A C7 H7B 107.9 . . ?
C8 C7 H7A 109.2 . . ?
C8 C7 H7B 109.2 . . ?
C7 C8 H8A 109.5 . . ?
C7 C8 H8B 109.5 . . ?
C7 C8 H8C 109.5 . . ?
H8A C8 H8B 109.5 . . ?
H8A C8 H8C 109.5 . . ?
H8B C8 H8C 109.5 . . ?

loop_
_geom_bond_atom_site_label_1
_geom_bond_atom_site_label_2
_geom_bond_distance
_geom_bond_site_symmetry_2
_geom_bond_publ_flag
P1 C5 1.7946(10) . ?
P1 C5 1.7947(10) 2_656 ?
P1 C1 1.7959(10) 2_656 ?
P1 C1 1.7959(10) . ?
O2 C11 1.2972(12) . ?
O2 H2 0.79(3) . ?
O1 C11 1.2275(13) . ?
C11 C10 1.5300(13) . ?
C3 H3A 0.9900 . ?
C3 H3B 0.9900 . ?
C3 C2 1.5274(13) . ?
C3 C4 1.5206(15) . ?
C5 H5A 0.9900 . ?
C5 H5B 0.9900 . ?
C5 C6 1.5311(14) . ?
C9 C9 1.5285(18) 7_656 ?
C9 H9A 0.9900 . ?
C9 H9B 0.9900 . ?
C9 C10 1.5198(14) . ?
C2 H2A 0.9900 . ?
C2 H2B 0.9900 . ?
C2 C1 1.5232(13) . ?
C1 H1A 0.9900 . ?
C1 H1B 0.9900 . ?
C10 H10A 0.9900 . ?
C10 H10B 0.9900 . ?
C6 H6A 0.9900 . ?
C6 H6B 0.9900 . ?
C6 C7 1.5189(15) . ?
C4 H4A 0.9800 . ?
C4 H4B 0.9800 . ?
C4 H4C 0.9800 . ?
C7 H7A 0.9900 . ?
C7 H7B 0.9900 . ?
C7 C8 1.5200(17) . ?
C8 H8A 0.9800 . ?
C8 H8B 0.9800 . ?
C8 H8C 0.9800 . ?

loop_
_geom_torsion_atom_site_label_1
_geom_torsion_atom_site_label_2
_geom_torsion_atom_site_label_3
_geom_torsion_atom_site_label_4
_geom_torsion
_geom_torsion_site_symmetry_1
_geom_torsion_site_symmetry_2
_geom_torsion_site_symmetry_3
_geom_torsion_site_symmetry_4
_geom_torsion_publ_flag
P1 C5 C6 C7 -172.96(8) . . . . ?
O2 C11 C10 C9 -173.04(9) . . . . ?
O1 C11 C10 C9 7.84(14) . . . . ?
C3 C2 C1 P1 -173.59(7) . . . . ?
C5 P1 C5 C6 -172.97(9) 2_656 . . . ?
C5 P1 C1 C2 -57.65(9) . . . . ?
C5 P1 C1 C2 62.15(9) 2_656 . . . ?
C5 C6 C7 C8 -179.82(10) . . . . ?
C9 C9 C10 C11 -177.67(10) 7_656 . . . ?
C1 P1 C5 C6 64.44(8) 2_656 . . . ?
C1 P1 C5 C6 -50.56(8) . . . . ?
C1 P1 C1 C2 -177.65(9) 2_656 . . . ?
C4 C3 C2 C1 179.67(8) . . . . ?

loop_
_exptl_oxdiff_crystal_face_indexfrac_h
_exptl_oxdiff_crystal_face_indexfrac_k
_exptl_oxdiff_crystal_face_indexfrac_l
_exptl_oxdiff_crystal_face_x
_exptl_oxdiff_crystal_face_y
_exptl_oxdiff_crystal_face_z
1.2563 -16.4485 12.0018 0.2224 0.9274 -0.3008
-13.0191 -1.5578 -1.9468 0.9518 -0.2283 0.2050
-3.8833 4.2453 25.8757 0.1069 0.4451 0.8891
-0.9658 15.9125 -13.6558 -0.2267 -0.9455 0.2338
7.9328 -9.9350 -16.6682 -0.2984 0.0714 -0.9518
13.0938 0.8724 0.8157 -0.9393 0.2252 -0.2590
